data_1100151
loop_
_publ_author_name
'Carballo, Rosa'
'Covelo, Berta'
'VV\'azquez-L\'opez, Ezequiel M.'
'Casti\~neiras, Alfonso'
'Niclos, Juan'

_publ_section_title
;
 Synthesis and structural characterization of the mixed ligand
 complex [Cu(HmL)2(phen)].2H2O (H2mL = 2-methyllactic acid)
;
_journal_issue 1
_journal_name_full ' Zeitschrift f\"ur Naturforschung B'
_journal_page_first 151
_journal_page_last 154
_journal_paper_doi 10.1515/znb-2003-0122
_journal_volume 58
_journal_year 2003
_chemical_formula_sum 'C20 H26 Cu N2 O8'
_chemical_formula_weight 485.97
_chemical_name_systematic
;
 Bis(2-methyllactato-O,O')(1,10-phenanthroline-N,N')
 copper(II) dihydrate
;
_space_group_IT_number 15
_symmetry_cell_setting monoclinic
_symmetry_space_group_name_Hall '-C 2yc'
_symmetry_space_group_name_H-M 'C 1 2/c 1'
_atom_sites_solution_hydrogens 'geom and located'
_atom_sites_solution_primary direct
_atom_sites_solution_secondary difmap
_cell_angle_alpha 90.00
_cell_angle_beta 111.758(3)
_cell_angle_gamma 90.00
_cell_formula_units_Z 12
_cell_length_a 29.437(4)
_cell_length_b 10.2477(14)
_cell_length_c 24.223(3)
_cell_measurement_reflns_used ?
_cell_measurement_temperature 293(2)
_cell_measurement_theta_max ?
_cell_measurement_theta_min ?
_cell_volume 6786.5(16)
_diffrn_ambient_temperature 293(2)
_diffrn_detector_area_resol_mean ?
_diffrn_measured_fraction_theta_full 0.921
_diffrn_measured_fraction_theta_max 0.921
_diffrn_measurement_device_type 'CCD area detector'
_diffrn_measurement_method 'phi and omega scans'
_diffrn_radiation_monochromator graphite
_diffrn_radiation_source 'fine-focus sealed tube'
_diffrn_radiation_type MoK\a
_diffrn_radiation_wavelength 0.71073
_diffrn_reflns_av_R_equivalents 0.0663
_diffrn_reflns_av_sigmaI/netI 0.1664
_diffrn_reflns_limit_h_max 34
_diffrn_reflns_limit_h_min -38
_diffrn_reflns_limit_k_max 12
_diffrn_reflns_limit_k_min -13
_diffrn_reflns_limit_l_max 31
_diffrn_reflns_limit_l_min -31
_diffrn_reflns_number 18260
_diffrn_reflns_theta_full 28.04
_diffrn_reflns_theta_max 28.04
_diffrn_reflns_theta_min 1.81
_diffrn_standards_decay_% ?
_diffrn_standards_interval_count ?
_diffrn_standards_interval_time ?
_diffrn_standards_number ?
_exptl_absorpt_coefficient_mu 1.012
_exptl_absorpt_correction_T_max 1.0000
_exptl_absorpt_correction_T_min 0.5775
_exptl_absorpt_correction_type multi-scan
_exptl_absorpt_process_details ?
_exptl_crystal_colour blue
_exptl_crystal_density_diffrn 1.427
_exptl_crystal_density_meas ?
_exptl_crystal_density_method 'not measured'
_exptl_crystal_description prism
_exptl_crystal_F_000 3036
_exptl_crystal_size_max 0.40
_exptl_crystal_size_mid 0.10
_exptl_crystal_size_min 0.06
_refine_diff_density_max 0.403
_refine_diff_density_min -0.575
_refine_diff_density_rms 0.062
_refine_ls_extinction_coef ?
_refine_ls_extinction_method none
_refine_ls_goodness_of_fit_ref 0.756
_refine_ls_hydrogen_treatment mixed
_refine_ls_matrix_type full
_refine_ls_number_parameters 462
_refine_ls_number_reflns 7590
_refine_ls_number_restraints 9
_refine_ls_restrained_S_all 0.758
_refine_ls_R_factor_all 0.1546
_refine_ls_R_factor_gt 0.0464
_refine_ls_shift/su_max 0.000
_refine_ls_shift/su_mean 0.000
_refine_ls_structure_factor_coef Fsqd
_refine_ls_weighting_details 'calc w=1/[\s^2^(Fo^2^)+(0.0254P)^2^+0.0000P] where P=(Fo^2^+2Fc^2^)/3'
_refine_ls_weighting_scheme calc
_refine_ls_wR_factor_gt 0.0763
_refine_ls_wR_factor_ref 0.0933
_reflns_number_gt 3102
_reflns_number_total 7590
_reflns_threshold_expression >2sigma(I)
_cod_depositor_comments
;
The following automatic conversions were performed:
'_symmetry_cell_setting' value 'Monoclinic' changed to 'monoclinic'
according to '/home/saulius/struct/CIF-dictionaries/cif_core.dic'
dictionary named 'cif_core.dic' version 2.4.1 from
2010-06-29.

'_exptl_absorpt_correction_type' value 'MULTI SCAN' changed
to 'multi-scan' according to
'/home/saulius/struct/CIF-dictionaries/cif_core.dic' dictionary named
'cif_core.dic' version 2.4.1 from 2010-06-29.

Automatic conversion script
Id: cif_fix_enum 1527 2010-12-29 10:47:43Z saulius 
;
_cod_original_sg_symbol_H-M C2/c
_cod_database_code 1100151

loop_
_symmetry_equiv_pos_as_xyz
'x, y, z'
'-x, y, -z+1/2'
'x+1/2, y+1/2, z'
'-x+1/2, y+1/2, -z+1/2'
'-x, -y, -z'
'x, -y, z-1/2'
'-x+1/2, -y+1/2, -z'
'x+1/2, -y+1/2, z-1/2'

loop_
_atom_site_label
_atom_site_type_symbol
_atom_site_fract_x
_atom_site_fract_y
_atom_site_fract_z
_atom_site_U_iso_or_equiv
_atom_site_adp_type
_atom_site_occupancy
_atom_site_symmetry_multiplicity
_atom_site_calc_flag
_atom_site_refinement_flags
_atom_site_disorder_assembly
_atom_site_disorder_group
Cu1 Cu 0.0000 0.61440(6) 0.2500 0.0414(2) Uani 1 2 d S . .
O11 O 0.05295(9) 0.7440(2) 0.27246(12) 0.0452(7) Uani 1 1 d . . .
O12 O 0.10423(10) 0.8726(3) 0.33772(12) 0.0669(9) Uani 1 1 d . . .
O13 O 0.02679(10) 0.6289(3) 0.35128(11) 0.0504(7) Uani 1 1 d D . .
C11 C 0.07065(14) 0.7922(4) 0.32375(18) 0.0410(10) Uani 1 1 d . . .
C12 C 0.04917(13) 0.7526(4) 0.37018(16) 0.0389(10) Uani 1 1 d . . .
C13 C 0.01037(14) 0.8511(4) 0.36932(17) 0.0648(13) Uani 1 1 d . . .
H13A H -0.0156 0.8504 0.3309 0.097 Uiso 1 1 calc R . .
H13B H 0.0246 0.9366 0.3773 0.097 Uiso 1 1 calc R . .
H13C H -0.0025 0.8284 0.3992 0.097 Uiso 1 1 calc R . .
C14 C 0.08828(14) 0.7417(4) 0.43145(17) 0.0671(13) Uani 1 1 d . . .
H14A H 0.0744 0.7062 0.4583 0.101 Uiso 1 1 calc R . .
H14B H 0.1015 0.8266 0.4450 0.101 Uiso 1 1 calc R . .
H14C H 0.1139 0.6853 0.4301 0.101 Uiso 1 1 calc R . .
N1 N 0.04699(13) 0.4653(3) 0.25896(13) 0.0481(9) Uani 1 1 d . . .
C101 C 0.09466(16) 0.4692(5) 0.26963(18) 0.0654(13) Uani 1 1 d . . .
H101 H 0.1099 0.5499 0.2726 0.078 Uiso 1 1 calc R . .
C102 C 0.12233(19) 0.3570(6) 0.2764(2) 0.0923(18) Uani 1 1 d . . .
H102 H 0.1557 0.3632 0.2843 0.111 Uiso 1 1 calc R . .
C103 C 0.1012(2) 0.2385(6) 0.2715(2) 0.0895(19) Uani 1 1 d . . .
H103 H 0.1198 0.1632 0.2755 0.107 Uiso 1 1 calc R . .
C104 C 0.0508(2) 0.2295(5) 0.26050(18) 0.0661(14) Uani 1 1 d . . .
C105 C 0.02561(13) 0.3475(4) 0.25500(15) 0.0478(11) Uani 1 1 d . . .
Cu2 Cu 0.174854(15) 0.85660(4) 0.093654(19) 0.03946(15) Uani 1 1 d . . .
O21 O 0.11944(9) 0.7332(2) 0.07634(12) 0.0480(7) Uani 1 1 d . . .
O22 O 0.06154(10) 0.6134(3) 0.01332(11) 0.0643(9) Uani 1 1 d . . .
O23 O 0.14005(10) 0.8516(3) -0.00600(11) 0.0567(8) Uani 1 1 d D . .
C21 C 0.09505(14) 0.6941(4) 0.02477(19) 0.0394(10) Uani 1 1 d . . .
C22 C 0.10730(13) 0.7455(4) -0.02751(16) 0.0382(9) Uani 1 1 d . . .
C23 C 0.06139(14) 0.7958(4) -0.07625(19) 0.0831(16) Uani 1 1 d . . .
H23A H 0.0462 0.8606 -0.0602 0.125 Uiso 1 1 calc R . .
H23B H 0.0391 0.7248 -0.0921 0.125 Uiso 1 1 calc R . .
H23C H 0.0699 0.8338 -0.1074 0.125 Uiso 1 1 calc R . .
C24 C 0.13127(16) 0.6387(4) -0.04958(19) 0.0813(15) Uani 1 1 d . . .
H24A H 0.1395 0.6709 -0.0820 0.122 Uiso 1 1 calc R . .
H24B H 0.1092 0.5664 -0.0630 0.122 Uiso 1 1 calc R . .
H24C H 0.1605 0.6107 -0.0179 0.122 Uiso 1 1 calc R . .
O31 O 0.22443(9) 0.7220(2) 0.10397(11) 0.0434(7) Uani 1 1 d . . .
O32 O 0.27999(9) 0.5879(3) 0.16199(11) 0.0574(8) Uani 1 1 d . . .
O33 O 0.20623(9) 0.8217(3) 0.19277(11) 0.0433(7) Uani 1 1 d D . .
C31 C 0.24623(14) 0.6675(4) 0.15329(17) 0.0398(10) Uani 1 1 d . . .
C32 C 0.22979(13) 0.6977(3) 0.20529(16) 0.0369(9) Uani 1 1 d . . .
C33 C 0.19417(14) 0.5923(4) 0.20798(17) 0.0637(13) Uani 1 1 d . . .
H33A H 0.1838 0.6101 0.2404 0.096 Uiso 1 1 calc R . .
H33B H 0.2100 0.5088 0.2138 0.096 Uiso 1 1 calc R . .
H33C H 0.1662 0.5916 0.1714 0.096 Uiso 1 1 calc R . .
C34 C 0.27284(14) 0.7034(4) 0.26397(16) 0.0621(13) Uani 1 1 d . . .
H34A H 0.2955 0.7687 0.2618 0.093 Uiso 1 1 calc R . .
H34B H 0.2888 0.6200 0.2721 0.093 Uiso 1 1 calc R . .
H34C H 0.2615 0.7251 0.2952 0.093 Uiso 1 1 calc R . .
N3 N 0.21965(11) 1.0021(3) 0.08860(13) 0.0396(8) Uani 1 1 d . . .
N2 N 0.13505(11) 1.0114(3) 0.09991(13) 0.0426(8) Uani 1 1 d . . .
C201 C 0.09350(15) 1.0132(5) 0.10972(19) 0.0654(13) Uani 1 1 d . . .
H201 H 0.0799 0.9343 0.1148 0.078 Uiso 1 1 calc R . .
C202 C 0.06979(17) 1.1272(6) 0.1126(2) 0.0885(17) Uani 1 1 d . . .
H202 H 0.0417 1.1244 0.1216 0.106 Uiso 1 1 calc R . .
C203 C 0.08699(18) 1.2427(5) 0.1024(2) 0.0787(16) Uani 1 1 d . . .
H203 H 0.0699 1.3193 0.1021 0.094 Uiso 1 1 calc R . .
C204 C 0.13143(17) 1.2465(5) 0.09215(17) 0.0538(12) Uani 1 1 d . . .
C205 C 0.15347(13) 1.1271(4) 0.09208(14) 0.0381(9) Uani 1 1 d . . .
C206 C 0.20009(14) 1.1216(4) 0.08570(14) 0.0371(9) Uani 1 1 d . . .
C207 C 0.22295(17) 1.2357(4) 0.07877(17) 0.0528(12) Uani 1 1 d . . .
C208 C 0.26971(19) 1.2226(5) 0.0762(2) 0.0786(16) Uani 1 1 d . . .
H208 H 0.2871 1.2959 0.0726 0.094 Uiso 1 1 calc R . .
C209 C 0.28894(18) 1.1025(6) 0.0790(2) 0.0927(18) Uani 1 1 d . . .
H209 H 0.3197 1.0926 0.0770 0.111 Uiso 1 1 calc R . .
C210 C 0.26331(15) 0.9938(4) 0.08487(19) 0.0618(13) Uani 1 1 d . . .
H210 H 0.2772 0.9118 0.0863 0.074 Uiso 1 1 calc R . .
C211 C 0.15489(19) 1.3618(5) 0.08288(18) 0.0700(15) Uani 1 1 d . . .
H211 H 0.1397 1.4423 0.0809 0.084 Uiso 1 1 calc R . .
C212 C 0.1985(2) 1.3563(5) 0.07695(18) 0.0685(14) Uani 1 1 d . . .
H212 H 0.2130 1.4333 0.0715 0.082 Uiso 1 1 calc R . .
O2W O 0.01242(12) 0.5114(3) 0.07982(14) 0.0561(8) Uani 1 1 d D . .
O3W O 0.17217(13) 0.0354(4) 0.41604(15) 0.0679(9) Uani 1 1 d D . .
O1W O 0.16134(14) 0.8992(4) 0.26540(17) 0.0961(13) Uani 1 1 d D . .
C106 C 0.02369(18) 0.1118(4) 0.2549(3) 0.096(3) Uani 1 1 d . . .
H106 H 0.0398 0.0324 0.2581 0.115 Uiso 1 1 calc R . .
H13 H 0.0130(12) 0.596(3) 0.3738(14) 0.062(14) Uiso 1 1 d D . .
H23 H 0.1539(14) 0.877(4) -0.0307(15) 0.093(17) Uiso 1 1 d D . .
H33 H 0.1887(12) 0.838(4) 0.2134(15) 0.078(15) Uiso 1 1 d D . .
H1WA H 0.1402(13) 0.883(4) 0.2803(19) 0.101(18) Uiso 1 1 d D . .
H1WB H 0.1809(15) 0.959(4) 0.2894(18) 0.12(2) Uiso 1 1 d D . .
H2WA H 0.0313(13) 0.552(4) 0.0653(17) 0.085(17) Uiso 1 1 d D . .
H2WB H -0.0099(11) 0.477(4) 0.0505(13) 0.071(17) Uiso 1 1 d D . .
H3WA H 0.1907(15) 0.067(4) 0.399(2) 0.12(2) Uiso 1 1 d D . .
H3WB H 0.1489(12) -0.013(4) 0.3955(17) 0.09(2) Uiso 1 1 d D . .

loop_
_atom_site_aniso_label
_atom_site_aniso_U_11
_atom_site_aniso_U_22
_atom_site_aniso_U_33
_atom_site_aniso_U_23
_atom_site_aniso_U_13
_atom_site_aniso_U_12
Cu1 0.0401(4) 0.0429(5) 0.0467(5) 0.000 0.0227(4) 0.000
O11 0.0465(17) 0.0563(19) 0.0401(18) 0.0004(14) 0.0246(15) -0.0109(14)
O12 0.0587(19) 0.084(2) 0.063(2) -0.0094(17) 0.0289(16) -0.0350(18)
O13 0.0683(19) 0.0486(19) 0.0483(18) -0.0008(15) 0.0380(16) -0.0106(16)
C11 0.035(2) 0.047(3) 0.043(3) 0.006(2) 0.017(2) 0.001(2)
C12 0.044(2) 0.037(2) 0.038(3) 0.0003(19) 0.018(2) 0.001(2)
C13 0.070(3) 0.069(3) 0.068(3) 0.000(3) 0.040(3) 0.019(3)
C14 0.058(3) 0.096(4) 0.043(3) 0.010(2) 0.013(2) 0.000(3)
N1 0.058(2) 0.045(2) 0.050(2) -0.0011(17) 0.029(2) 0.0087(19)
C101 0.047(3) 0.082(4) 0.073(4) 0.002(3) 0.029(3) 0.011(3)
C102 0.067(4) 0.119(5) 0.093(4) 0.005(4) 0.032(3) 0.043(4)
C103 0.106(5) 0.091(5) 0.067(4) 0.007(3) 0.027(4) 0.055(4)
C104 0.108(5) 0.052(4) 0.033(3) 0.000(2) 0.020(3) 0.026(3)
C105 0.077(3) 0.041(2) 0.027(2) 0.003(2) 0.020(3) 0.014(2)
Cu2 0.0333(3) 0.0436(3) 0.0440(3) 0.0020(3) 0.0174(2) -0.0018(3)
O21 0.0460(17) 0.0618(19) 0.0390(18) 0.0005(14) 0.0189(15) -0.0173(14)
O22 0.0608(19) 0.077(2) 0.059(2) -0.0074(16) 0.0272(16) -0.0362(17)
O23 0.0665(19) 0.069(2) 0.0358(17) 0.0038(15) 0.0205(15) -0.0274(17)
C21 0.037(3) 0.040(3) 0.046(3) 0.006(2) 0.021(2) 0.005(2)
C22 0.036(2) 0.039(2) 0.036(2) 0.0020(19) 0.009(2) -0.003(2)
C23 0.052(3) 0.113(4) 0.068(4) 0.034(3) 0.004(3) 0.000(3)
C24 0.116(4) 0.059(3) 0.099(4) -0.001(3) 0.074(3) 0.013(3)
O31 0.0506(17) 0.0492(18) 0.0354(17) 0.0024(13) 0.0216(14) 0.0098(14)
O32 0.0565(19) 0.066(2) 0.0525(19) 0.0090(15) 0.0236(15) 0.0270(16)
O33 0.0568(18) 0.0417(17) 0.0391(17) -0.0008(13) 0.0268(15) 0.0101(14)
C31 0.039(2) 0.041(3) 0.041(3) -0.006(2) 0.016(2) -0.007(2)
C32 0.041(2) 0.037(2) 0.036(2) 0.0009(18) 0.018(2) 0.0020(19)
C33 0.085(3) 0.057(3) 0.065(3) -0.005(2) 0.046(3) -0.016(3)
C34 0.067(3) 0.082(3) 0.034(3) -0.003(2) 0.015(2) 0.011(2)
N3 0.032(2) 0.048(2) 0.043(2) -0.0042(16) 0.0190(17) -0.0060(16)
N2 0.033(2) 0.049(2) 0.047(2) -0.0003(17) 0.0152(17) 0.0050(17)
C201 0.037(3) 0.074(4) 0.089(4) -0.003(3) 0.028(3) 0.004(2)
C202 0.048(3) 0.104(5) 0.115(5) -0.012(4) 0.032(3) 0.023(4)
C203 0.056(4) 0.085(4) 0.080(4) -0.011(3) 0.008(3) 0.036(3)
C204 0.060(3) 0.049(3) 0.034(3) -0.005(2) -0.004(2) 0.016(3)
C205 0.040(2) 0.040(3) 0.027(2) -0.0026(19) 0.0020(18) 0.002(2)
C206 0.047(3) 0.036(3) 0.023(2) -0.0030(18) 0.0072(18) -0.006(2)
C207 0.071(3) 0.045(3) 0.039(3) -0.002(2) 0.017(2) -0.011(3)
C208 0.085(4) 0.077(4) 0.092(4) -0.016(3) 0.054(3) -0.045(3)
C209 0.070(4) 0.088(4) 0.146(5) -0.013(4) 0.069(4) -0.029(3)
C210 0.044(3) 0.062(3) 0.092(4) -0.010(3) 0.038(3) -0.008(2)
C211 0.095(4) 0.043(3) 0.047(3) -0.010(2) -0.003(3) 0.018(3)
C212 0.107(4) 0.042(3) 0.044(3) -0.004(2) 0.012(3) -0.015(3)
O2W 0.058(2) 0.070(2) 0.051(2) -0.0134(18) 0.033(2) -0.0130(18)
O3W 0.065(2) 0.085(3) 0.068(2) -0.033(2) 0.041(2) -0.023(2)
O1W 0.104(3) 0.115(3) 0.107(3) -0.061(2) 0.084(3) -0.053(3)
C106 0.184(8) 0.044(3) 0.051(3) 0.001(3) 0.034(6) 0.026(3)

loop_
_atom_type_symbol
_atom_type_description
_atom_type_scat_dispersion_real
_atom_type_scat_dispersion_imag
_atom_type_scat_source
C C 0.0033 0.0016 'International Tables Vol C Tables 4.2.6.8 and 6.1.1.4'
H H 0.0000 0.0000 'International Tables Vol C Tables 4.2.6.8 and 6.1.1.4'
N N 0.0061 0.0033 'International Tables Vol C Tables 4.2.6.8 and 6.1.1.4'
O O 0.0106 0.0060 'International Tables Vol C Tables 4.2.6.8 and 6.1.1.4'
Cu Cu 0.3201 1.2651 'International Tables Vol C Tables 4.2.6.8 and 6.1.1.4'

loop_
_geom_angle_atom_site_label_1
_geom_angle_atom_site_label_2
_geom_angle_atom_site_label_3
_geom_angle
_geom_angle_site_symmetry_1
_geom_angle_site_symmetry_3
_geom_angle_publ_flag
O11 Cu1 O11 94.96(15) . 2 ?
O11 Cu1 N1 169.52(12) . 2 ?
O11 Cu1 N1 92.29(13) 2 2 ?
O11 Cu1 N1 92.29(13) . . ?
O11 Cu1 N1 169.52(12) 2 . ?
N1 Cu1 N1 81.6(2) 2 . ?
O11 Cu1 O13 74.70(10) . . ?
O11 Cu1 O13 100.13(10) 2 . ?
N1 Cu1 O13 96.59(11) 2 . ?
N1 Cu1 O13 89.08(11) . . ?
O11 Cu1 O13 100.13(10) . 2 ?
O11 Cu1 O13 74.70(10) 2 2 ?
N1 Cu1 O13 89.08(11) 2 2 ?
N1 Cu1 O13 96.59(11) . 2 ?
O13 Cu1 O13 172.53(14) . 2 ?
C11 O11 Cu1 122.4(2) . . ?
C12 O13 Cu1 109.7(2) . . ?
O12 C11 O11 122.0(4) . . ?
O12 C11 C12 118.8(4) . . ?
O11 C11 C12 119.2(4) . . ?
O13 C12 C14 110.1(3) . . ?
O13 C12 C13 109.3(3) . . ?
C14 C12 C13 111.0(3) . . ?
O13 C12 C11 105.5(3) . . ?
C14 C12 C11 111.7(3) . . ?
C13 C12 C11 109.1(3) . . ?
C101 N1 C105 118.2(4) . . ?
C101 N1 Cu1 129.1(3) . . ?
C105 N1 Cu1 112.8(3) . . ?
N1 C101 C102 122.0(5) . . ?
C103 C102 C101 120.4(5) . . ?
C102 C103 C104 119.6(5) . . ?
C105 C104 C103 116.4(5) . . ?
C105 C104 C106 117.7(5) . . ?
C103 C104 C106 125.9(5) . . ?
N1 C105 C104 123.4(4) . . ?
N1 C105 C105 116.4(2) . 2 ?
C104 C105 C105 120.2(3) . 2 ?
O31 Cu2 O21 95.37(10) . . ?
O31 Cu2 N2 167.12(12) . . ?
O21 Cu2 N2 93.57(12) . . ?
O31 Cu2 N3 93.17(12) . . ?
O21 Cu2 N3 163.88(12) . . ?
N2 Cu2 N3 80.47(13) . . ?
O31 Cu2 O23 98.20(11) . . ?
O21 Cu2 O23 75.30(10) . . ?
N2 Cu2 O23 93.02(11) . . ?
N3 Cu2 O23 89.98(11) . . ?
O31 Cu2 O33 76.16(10) . . ?
O21 Cu2 O33 95.98(10) . . ?
N2 Cu2 O33 93.72(11) . . ?
N3 Cu2 O33 99.33(11) . . ?
O23 Cu2 O33 169.29(10) . . ?
C21 O21 Cu2 122.5(2) . . ?
C22 O23 Cu2 112.9(2) . . ?
O22 C21 O21 123.5(4) . . ?
O22 C21 C22 117.2(4) . . ?
O21 C21 C22 119.3(4) . . ?
O23 C22 C24 110.1(3) . . ?
O23 C22 C23 108.3(3) . . ?
C24 C22 C23 111.7(3) . . ?
O23 C22 C21 107.2(3) . . ?
C24 C22 C21 109.2(3) . . ?
C23 C22 C21 110.2(3) . . ?
C31 O31 Cu2 121.9(2) . . ?
C32 O33 Cu2 110.0(2) . . ?
O32 C31 O31 123.2(3) . . ?
O32 C31 C32 117.9(4) . . ?
O31 C31 C32 118.9(4) . . ?
O33 C32 C34 109.7(3) . . ?
O33 C32 C33 110.7(3) . . ?
C34 C32 C33 109.7(3) . . ?
O33 C32 C31 106.3(3) . . ?
C34 C32 C31 111.6(3) . . ?
C33 C32 C31 108.8(3) . . ?
C210 N3 C206 117.6(3) . . ?
C210 N3 Cu2 128.8(3) . . ?
C206 N3 Cu2 113.5(2) . . ?
C201 N2 C205 117.3(3) . . ?
C201 N2 Cu2 128.7(3) . . ?
C205 N2 Cu2 114.1(2) . . ?
N2 C201 C202 122.6(4) . . ?
C203 C202 C201 120.4(5) . . ?
C202 C203 C204 119.3(5) . . ?
C205 C204 C203 116.0(5) . . ?
C205 C204 C211 118.5(4) . . ?
C203 C204 C211 125.5(5) . . ?
N2 C205 C204 124.4(4) . . ?
N2 C205 C206 115.6(4) . . ?
C204 C205 C206 120.0(4) . . ?
N3 C206 C207 123.8(4) . . ?
N3 C206 C205 115.9(4) . . ?
C207 C206 C205 120.3(4) . . ?
C206 C207 C208 116.8(4) . . ?
C206 C207 C212 118.2(4) . . ?
C208 C207 C212 125.0(5) . . ?
C209 C208 C207 119.0(5) . . ?
C208 C209 C210 120.5(4) . . ?
N3 C210 C209 122.4(4) . . ?
C212 C211 C204 121.2(5) . . ?
C211 C212 C207 121.7(5) . . ?
C106 C106 C104 122.2(3) 2 . ?

loop_
_geom_bond_atom_site_label_1
_geom_bond_atom_site_label_2
_geom_bond_distance
_geom_bond_site_symmetry_2
_geom_bond_publ_flag
Cu1 O11 1.964(2) . ?
Cu1 O11 1.964(2) 2 ?
Cu1 N1 2.018(3) 2 ?
Cu1 N1 2.018(3) . ?
Cu1 O13 2.286(3) . ?
Cu1 O13 2.287(3) 2 ?
O11 C11 1.257(4) . ?
O12 C11 1.234(4) . ?
O13 C12 1.424(4) . ?
C11 C12 1.535(5) . ?
C12 C14 1.508(5) . ?
C12 C13 1.518(4) . ?
N1 C101 1.330(4) . ?
N1 C105 1.348(4) . ?
C101 C102 1.384(6) . ?
C102 C103 1.349(6) . ?
C103 C104 1.411(6) . ?
C104 C105 1.399(5) . ?
C104 C106 1.424(6) . ?
C105 C105 1.435(7) 2 ?
Cu2 O31 1.956(2) . ?
Cu2 O21 1.982(2) . ?
Cu2 N2 2.011(3) . ?
Cu2 N3 2.024(3) . ?
Cu2 O23 2.246(3) . ?
Cu2 O33 2.259(3) . ?
O21 C21 1.254(4) . ?
O22 C21 1.237(4) . ?
O23 C22 1.418(4) . ?
C21 C22 1.533(5) . ?
C22 C24 1.504(4) . ?
C22 C23 1.518(5) . ?
O31 C31 1.258(4) . ?
O32 C31 1.242(4) . ?
O33 C32 1.426(4) . ?
C31 C32 1.539(5) . ?
C32 C34 1.515(5) . ?
C32 C33 1.523(4) . ?
N3 C210 1.324(4) . ?
N3 C206 1.344(4) . ?
N2 C201 1.330(4) . ?
N2 C205 1.346(4) . ?
C201 C202 1.376(6) . ?
C202 C203 1.345(6) . ?
C203 C204 1.420(6) . ?
C204 C205 1.386(5) . ?
C204 C211 1.428(6) . ?
C205 C206 1.438(5) . ?
C206 C207 1.389(5) . ?
C207 C208 1.407(5) . ?
C207 C212 1.423(5) . ?
C208 C209 1.346(6) . ?
C209 C210 1.382(5) . ?
C211 C212 1.345(6) . ?
C106 C106 1.326(10) 2 ?

loop_
_geom_hbond_atom_site_label_D
_geom_hbond_atom_site_label_H
_geom_hbond_atom_site_label_A
_geom_hbond_distance_DH
_geom_hbond_distance_HA
_geom_hbond_distance_DA
_geom_hbond_angle_DHA
_geom_hbond_site_symmetry_A
O13 H13 O2W 0.859(18) 1.790(19) 2.645(4) 173(4) 2
O23 H23 O3W 0.879(18) 1.81(2) 2.669(4) 166(4) 6_565
O33 H33 O1W 0.858(18) 1.84(2) 2.682(4) 168(4) .
O1W H1WA O12 0.843(18) 2.04(2) 2.855(4) 163(4) .
O1W H1WB O32 0.894(19) 1.86(2) 2.751(4) 178(5) 4
O2W H2WA O22 0.867(18) 1.90(2) 2.740(4) 163(4) .
O2W H2WB O22 0.847(18) 1.952(19) 2.798(4) 176(4) 5_565
O3W H3WA O32 0.863(19) 1.98(3) 2.796(4) 158(5) 4_545
O3W H3WB O12 0.841(19) 1.92(2) 2.751(4) 167(4) 1_545
C13 H13A O11 0.96 2.57 3.424(5) 147.6 2
C101 H101 O11 0.93 2.60 3.082(5) 112.9 .
C203 H203 O2W 0.93 2.52 3.437(6) 168.0 1_565
